data_7055933
loop_
_publ_author_name
'Bortoluzzi, Marco'
'Bresciani, Giulio'
'Marchetti, Fabio'
'Pampaloni, Guido'
'Zacchini, Stefano'

_publ_section_title
;
 Synthesis and structural characterization of mixed
 halide--N,N-diethylcarbamates of group 4 metals, including a case of
 unusual tetrahydrofuran activation
;
_journal_issue 4
_journal_name_full 'New J. Chem.'
_journal_page_first 1781
_journal_paper_doi 10.1039/C6NJ03489F
_journal_volume 41
_journal_year 2017
_chemical_formula_sum 'C34 H68 Cl14 N6 O12 Ti3'
_chemical_formula_weight 1392.94
_space_group_crystal_system triclinic
_space_group_IT_number 2
_space_group_name_Hall '-P 1'
_space_group_name_H-M_alt 'P -1'
_symmetry_space_group_name_Hall '-P 1'
_symmetry_space_group_name_H-M 'P -1'
_atom_sites_solution_hydrogens geom
_audit_creation_method SHELXL-2014/7
_audit_update_record
;
2016-12-27 deposited with the CCDC.
2017-01-11 downloaded from the CCDC.
;
_cell_angle_alpha 106.064(5)
_cell_angle_beta 102.815(5)
_cell_angle_gamma 104.401(4)
_cell_formula_units_Z 1
_cell_length_a 10.7343(6)
_cell_length_b 11.1683(6)
_cell_length_c 14.4997(12)
_cell_measurement_reflns_used 4664
_cell_measurement_temperature 100(2)
_cell_measurement_theta_max 26.9815
_cell_measurement_theta_min 2.1535
_cell_volume 1537.03(19)
_computing_cell_refinement 'APEX2 (Bruker AXS, 2006)'
_computing_data_collection 'APEX2 (Bruker AXS, 2006)'
_computing_data_reduction 'SAINT (Bruker AXS, 2004)'
_computing_molecular_graphics 'ORTEPII (Johnson, 1996)'
_computing_publication_material 'XCIF (Bruker AXS, 2001)'
_computing_structure_refinement 'SHELXL-2014/7 (Sheldrick, 2014)'
_computing_structure_solution 'SHELXS-97 (Sheldrick, 1990)'
_diffrn_ambient_temperature 100(2)
_diffrn_measured_fraction_theta_full 0.998
_diffrn_measured_fraction_theta_max 0.996
_diffrn_measurement_device_type 'CCD area detector'
_diffrn_measurement_method 'phi and omega scans'
_diffrn_radiation_monochromator graphite
_diffrn_radiation_source 'fine-focus sealed tube'
_diffrn_radiation_type MoK\a
_diffrn_radiation_wavelength 0.71073
_diffrn_reflns_av_R_equivalents 0.0753
_diffrn_reflns_av_unetI/netI 0.0732
_diffrn_reflns_Laue_measured_fraction_full 0.998
_diffrn_reflns_Laue_measured_fraction_max 0.996
_diffrn_reflns_limit_h_max 13
_diffrn_reflns_limit_h_min -13
_diffrn_reflns_limit_k_max 13
_diffrn_reflns_limit_k_min -13
_diffrn_reflns_limit_l_max 17
_diffrn_reflns_limit_l_min -17
_diffrn_reflns_number 22419
_diffrn_reflns_point_group_measured_fraction_full 0.998
_diffrn_reflns_point_group_measured_fraction_max 0.996
_diffrn_reflns_theta_full 25.242
_diffrn_reflns_theta_max 26.000
_diffrn_reflns_theta_min 1.538
_exptl_absorpt_coefficient_mu 1.042
_exptl_absorpt_correction_T_max 0.9030
_exptl_absorpt_correction_T_min 0.8510
_exptl_absorpt_correction_type empirical
_exptl_absorpt_process_details
; 
 Data were corrected for Lorentz polarization and absorption
 effects (empirical absorption correction SADABS).
 R(int) =  0.1045 (selected reflections only, before parameter refinement)
 R(int) =  0.0625 (selected reflections only, after parameter refinement)
;
_exptl_crystal_colour pale-yellow
_exptl_crystal_density_diffrn 1.505
_exptl_crystal_description needle
_exptl_crystal_F_000 714
_exptl_crystal_size_max 0.160
_exptl_crystal_size_mid 0.120
_exptl_crystal_size_min 0.100
_refine_diff_density_max 0.461
_refine_diff_density_min -0.776
_refine_diff_density_rms 0.094
_refine_ls_extinction_method none
_refine_ls_goodness_of_fit_ref 1.020
_refine_ls_hydrogen_treatment constr
_refine_ls_matrix_type full
_refine_ls_number_parameters 313
_refine_ls_number_reflns 6032
_refine_ls_number_restraints 0
_refine_ls_restrained_S_all 1.020
_refine_ls_R_factor_all 0.0846
_refine_ls_R_factor_gt 0.0428
_refine_ls_shift/su_max 0.000
_refine_ls_shift/su_mean 0.000
_refine_ls_structure_factor_coef Fsqd
_refine_ls_weighting_details 'w=1/[\s^2^(Fo^2^)+(0.0421P)^2^+0.7047P] where P=(Fo^2^+2Fc^2^)/3'
_refine_ls_weighting_scheme calc
_refine_ls_wR_factor_gt 0.0886
_refine_ls_wR_factor_ref 0.1075
_reflns_Friedel_coverage 0.000
_reflns_number_gt 4044
_reflns_number_total 6032
_reflns_threshold_expression 'I > 2\s(I)'
_cod_data_source_file c6nj03489f2.cif
_cod_data_source_block 2
_cod_depositor_comments 'Adding full bibliography for 7055933--7055935.cif.'
_cod_original_cell_volume 1537.03(18)
_cod_database_code 7055933
_shelx_shelxl_version_number 2014/7
_shelx_space_group_comment
;
The symmetry employed for this shelxl refinement is uniquely defined
by the following loop, which should always be used as a source of
symmetry information in preference to the above space-group names.
They are only intended as comments.
;
_shelx_estimated_absorpt_t_min 0.851
_shelx_estimated_absorpt_t_max 0.903

loop_
_space_group_symop_operation_xyz
'x, y, z'
'-x, -y, -z'

loop_
_atom_site_label
_atom_site_type_symbol
_atom_site_fract_x
_atom_site_fract_y
_atom_site_fract_z
_atom_site_U_iso_or_equiv
_atom_site_adp_type
_atom_site_occupancy
_atom_site_site_symmetry_order
_atom_site_calc_flag
_atom_site_refinement_flags_posn
_atom_site_refinement_flags_adp
_atom_site_refinement_flags_occupancy
C1 C 0.2937(4) 0.5440(4) 0.1010(3) 0.0199(8) Uani 1 1 d . . .
C2 C 0.4996(4) 0.5159(4) 0.1868(3) 0.0297(9) Uani 1 1 d . . .
H2A H 0.5386 0.6134 0.2169 0.036 Uiso 1 1 calc R U .
H2B H 0.5698 0.4823 0.1657 0.036 Uiso 1 1 calc R U .
C3 C 0.4645(5) 0.4626(5) 0.2659(4) 0.0474(12) Uani 1 1 d . . .
H3A H 0.5460 0.4901 0.3236 0.071 Uiso 1 1 calc R U .
H3B H 0.3966 0.4971 0.2883 0.071 Uiso 1 1 calc R U .
H3C H 0.4278 0.3660 0.2371 0.071 Uiso 1 1 calc R U .
C4 C 0.3584(4) 0.3661(4) 0.0049(3) 0.0262(9) Uani 1 1 d . . .
H4A H 0.4466 0.3558 0.0021 0.031 Uiso 1 1 calc R U .
H4B H 0.3193 0.3859 -0.0554 0.031 Uiso 1 1 calc R U .
C5 C 0.2651(4) 0.2370(4) 0.0006(3) 0.0348(10) Uani 1 1 d . . .
H5A H 0.2540 0.1666 -0.0617 0.052 Uiso 1 1 calc R U .
H5B H 0.3041 0.2153 0.0591 0.052 Uiso 1 1 calc R U .
H5C H 0.1766 0.2455 0.0016 0.052 Uiso 1 1 calc R U .
C6 C 0.0595(3) 0.6882(4) 0.2081(3) 0.0187(8) Uani 1 1 d . . .
C7 C 0.0380(4) 0.8394(4) 0.3556(3) 0.0243(9) Uani 1 1 d . . .
H7A H 0.1378 0.8801 0.3792 0.029 Uiso 1 1 calc R U .
H7B H 0.0090 0.8306 0.4143 0.029 Uiso 1 1 calc R U .
C8 C -0.0255(4) 0.9283(4) 0.3144(3) 0.0338(10) Uani 1 1 d . . .
H8A H 0.0023 1.0150 0.3674 0.051 Uiso 1 1 calc R U .
H8B H 0.0044 0.9384 0.2570 0.051 Uiso 1 1 calc R U .
H8C H -0.1243 0.8890 0.2922 0.051 Uiso 1 1 calc R U .
C9 C -0.1120(4) 0.6003(4) 0.2803(3) 0.0271(9) Uani 1 1 d . . .
H9A H -0.1517 0.5305 0.2125 0.032 Uiso 1 1 calc R U .
H9B H -0.1838 0.6353 0.2963 0.032 Uiso 1 1 calc R U .
C10 C -0.0633(5) 0.5409(4) 0.3575(3) 0.0429(12) Uani 1 1 d . . .
H10A H -0.1395 0.4702 0.3565 0.064 Uiso 1 1 calc R U .
H10B H 0.0066 0.5046 0.3412 0.064 Uiso 1 1 calc R U .
H10C H -0.0254 0.6094 0.4249 0.064 Uiso 1 1 calc R U .
C11 C -0.1591(3) 0.2511(3) 0.0120(3) 0.0180(8) Uani 1 1 d . . .
C12 C -0.0308(4) 0.2394(4) 0.1685(3) 0.0269(9) Uani 1 1 d . . .
H12A H -0.0498 0.2509 0.2336 0.032 Uiso 1 1 calc R U .
H12B H 0.0340 0.3238 0.1747 0.032 Uiso 1 1 calc R U .
C13 C 0.0323(4) 0.1333(5) 0.1480(4) 0.0417(12) Uani 1 1 d . . .
H13A H 0.1161 0.1578 0.2032 0.063 Uiso 1 1 calc R U .
H13B H -0.0308 0.0499 0.1432 0.063 Uiso 1 1 calc R U .
H13C H 0.0530 0.1228 0.0843 0.063 Uiso 1 1 calc R U .
C14 C -0.2822(4) 0.1209(4) 0.0921(3) 0.0227(8) Uani 1 1 d . . .
H14A H -0.2590 0.0711 0.1365 0.027 Uiso 1 1 calc R U .
H14B H -0.3342 0.0563 0.0234 0.027 Uiso 1 1 calc R U .
C15 C -0.3693(4) 0.1979(4) 0.1310(3) 0.0295(9) Uani 1 1 d . . .
H15A H -0.4517 0.1368 0.1320 0.044 Uiso 1 1 calc R U .
H15B H -0.3187 0.2608 0.1995 0.044 Uiso 1 1 calc R U .
H15C H -0.3939 0.2460 0.0865 0.044 Uiso 1 1 calc R U .
C16 C 0.6783(4) 0.1773(4) 0.4072(3) 0.0292(9) Uani 1 1 d . . .
H16A H 0.6032 0.1267 0.3433 0.035 Uiso 1 1 calc R U .
H16B H 0.6685 0.1298 0.4549 0.035 Uiso 1 1 calc R U .
C17 C 0.6736(5) 0.7970(5) 0.5257(4) 0.0405(11) Uani 1 1 d . . .
H17A H 0.6886 0.8722 0.5872 0.049 Uiso 1 1 calc R U .
H17B H 0.5747 0.7539 0.4929 0.049 Uiso 1 1 calc R U .
Cl1 Cl 0.33783(9) 1.04198(9) 0.21945(7) 0.0235(2) Uani 1 1 d . . .
Cl2 Cl 0.41013(9) 0.87641(9) 0.37481(7) 0.0238(2) Uani 1 1 d . . .
Cl3 Cl 0.55275(9) 0.86903(9) 0.19062(7) 0.0226(2) Uani 1 1 d . . .
Cl4 Cl 0.83442(10) 0.18662(10) 0.38362(8) 0.0308(2) Uani 1 1 d . . .
Cl5 Cl 0.66798(11) 0.33617(11) 0.45833(10) 0.0419(3) Uani 1 1 d . . .
Cl6 Cl 0.74588(11) 0.85638(11) 0.44232(8) 0.0380(3) Uani 1 1 d . . .
Cl7 Cl 0.74384(15) 0.68339(13) 0.56005(11) 0.0619(4) Uani 1 1 d . . .
N1 N 0.3817(3) 0.4789(3) 0.0964(2) 0.0212(7) Uani 1 1 d . . .
N2 N -0.0009(3) 0.7077(3) 0.2786(2) 0.0198(7) Uani 1 1 d . . .
N3 N -0.1560(3) 0.2086(3) 0.0889(2) 0.0193(7) Uani 1 1 d . . .
O1 O 0.3172(2) 0.6428(2) 0.18044(18) 0.0192(5) Uani 1 1 d . . .
O2 O 0.1866(2) 0.5039(2) 0.02348(18) 0.0190(5) Uani 1 1 d . . .
O3 O 0.1505(2) 0.7877(2) 0.20740(18) 0.0182(5) Uani 1 1 d . . .
O4 O 0.0257(2) 0.5706(2) 0.14282(18) 0.0183(5) Uani 1 1 d . . .
O5 O -0.0465(2) 0.3264(2) 0.00961(18) 0.0181(5) Uani 1 1 d . . .
O6 O 0.2714(2) 0.7815(2) 0.05684(18) 0.0200(6) Uani 1 1 d . . .
Ti1 Ti 0.0000 0.5000 0.0000 0.0168(2) Uani 1 2 d S . P
Ti2 Ti 0.33807(6) 0.83117(6) 0.20479(5) 0.01739(16) Uani 1 1 d . . .

loop_
_atom_site_aniso_label
_atom_site_aniso_U_11
_atom_site_aniso_U_22
_atom_site_aniso_U_33
_atom_site_aniso_U_23
_atom_site_aniso_U_13
_atom_site_aniso_U_12
C1 0.0152(19) 0.023(2) 0.027(2) 0.0135(18) 0.0115(17) 0.0061(15)
C2 0.016(2) 0.034(2) 0.037(2) 0.010(2) 0.0016(18) 0.0136(18)
C3 0.049(3) 0.047(3) 0.044(3) 0.024(2) 0.001(2) 0.015(2)
C4 0.018(2) 0.028(2) 0.038(2) 0.0100(19) 0.0154(18) 0.0114(17)
C5 0.031(2) 0.028(2) 0.048(3) 0.010(2) 0.019(2) 0.0121(19)
C6 0.0097(18) 0.026(2) 0.025(2) 0.0121(17) 0.0061(16) 0.0086(15)
C7 0.020(2) 0.026(2) 0.027(2) 0.0051(18) 0.0120(17) 0.0077(16)
C8 0.031(2) 0.035(2) 0.041(3) 0.013(2) 0.017(2) 0.015(2)
C9 0.019(2) 0.027(2) 0.033(2) 0.0064(19) 0.0182(18) -0.0010(17)
C10 0.051(3) 0.032(3) 0.043(3) 0.017(2) 0.022(2) 0.000(2)
C11 0.0127(18) 0.0209(19) 0.021(2) 0.0045(16) 0.0075(16) 0.0076(15)
C12 0.015(2) 0.040(2) 0.029(2) 0.021(2) 0.0080(17) 0.0054(17)
C13 0.026(2) 0.062(3) 0.056(3) 0.039(3) 0.015(2) 0.024(2)
C14 0.0167(19) 0.026(2) 0.031(2) 0.0148(18) 0.0147(17) 0.0054(16)
C15 0.021(2) 0.038(2) 0.039(2) 0.020(2) 0.0175(19) 0.0108(18)
C16 0.023(2) 0.027(2) 0.037(2) 0.0089(19) 0.0146(19) 0.0048(17)
C17 0.042(3) 0.046(3) 0.053(3) 0.023(2) 0.032(2) 0.025(2)
Cl1 0.0195(5) 0.0208(5) 0.0347(5) 0.0114(4) 0.0138(4) 0.0074(4)
Cl2 0.0186(5) 0.0305(5) 0.0219(5) 0.0080(4) 0.0082(4) 0.0071(4)
Cl3 0.0131(4) 0.0264(5) 0.0304(5) 0.0101(4) 0.0114(4) 0.0061(4)
Cl4 0.0278(5) 0.0359(6) 0.0361(6) 0.0151(5) 0.0166(5) 0.0143(4)
Cl5 0.0362(6) 0.0334(6) 0.0688(8) 0.0203(6) 0.0318(6) 0.0169(5)
Cl6 0.0285(6) 0.0525(7) 0.0391(6) 0.0154(5) 0.0208(5) 0.0154(5)
Cl7 0.0814(10) 0.0461(8) 0.0662(9) 0.0250(7) 0.0198(8) 0.0312(7)
N1 0.0155(16) 0.0195(16) 0.0283(18) 0.0064(14) 0.0066(14) 0.0079(13)
N2 0.0132(15) 0.0228(17) 0.0260(17) 0.0074(14) 0.0141(14) 0.0044(13)
N3 0.0137(15) 0.0235(17) 0.0246(17) 0.0122(14) 0.0088(13) 0.0059(13)
O1 0.0119(12) 0.0210(13) 0.0235(14) 0.0054(11) 0.0077(11) 0.0041(10)
O2 0.0096(12) 0.0195(13) 0.0251(14) 0.0043(11) 0.0063(11) 0.0035(10)
O3 0.0128(12) 0.0184(13) 0.0245(14) 0.0076(11) 0.0080(11) 0.0048(10)
O4 0.0140(13) 0.0167(13) 0.0242(14) 0.0054(11) 0.0103(11) 0.0034(10)
O5 0.0109(12) 0.0218(13) 0.0245(14) 0.0103(11) 0.0083(11) 0.0053(10)
O6 0.0128(13) 0.0243(14) 0.0227(14) 0.0084(12) 0.0078(11) 0.0039(11)
Ti1 0.0111(5) 0.0180(5) 0.0220(5) 0.0065(4) 0.0086(4) 0.0038(4)
Ti2 0.0115(3) 0.0188(3) 0.0227(4) 0.0066(3) 0.0088(3) 0.0041(3)

loop_
_atom_type_symbol
_atom_type_description
_atom_type_scat_dispersion_real
_atom_type_scat_dispersion_imag
_atom_type_scat_source
C C 0.0033 0.0016 'International Tables Vol C Tables 4.2.6.8 and 6.1.1.4'
H H 0.0000 0.0000 'International Tables Vol C Tables 4.2.6.8 and 6.1.1.4'
N N 0.0061 0.0033 'International Tables Vol C Tables 4.2.6.8 and 6.1.1.4'
O O 0.0106 0.0060 'International Tables Vol C Tables 4.2.6.8 and 6.1.1.4'
Cl Cl 0.1484 0.1585 'International Tables Vol C Tables 4.2.6.8 and 6.1.1.4'
Ti Ti 0.2776 0.4457 'International Tables Vol C Tables 4.2.6.8 and 6.1.1.4'

loop_
_geom_angle_atom_site_label_1
_geom_angle_atom_site_label_2
_geom_angle_atom_site_label_3
_geom_angle
_geom_angle_site_symmetry_1
_geom_angle_site_symmetry_3
O1 C1 O2 122.6(3) . .
O1 C1 N1 119.6(3) . .
O2 C1 N1 117.8(3) . .
N1 C2 C3 113.1(3) . .
N1 C2 H2A 109.0 . .
C3 C2 H2A 109.0 . .
N1 C2 H2B 109.0 . .
C3 C2 H2B 109.0 . .
H2A C2 H2B 107.8 . .
C2 C3 H3A 109.5 . .
C2 C3 H3B 109.5 . .
H3A C3 H3B 109.5 . .
C2 C3 H3C 109.5 . .
H3A C3 H3C 109.5 . .
H3B C3 H3C 109.5 . .
N1 C4 C5 113.6(3) . .
N1 C4 H4A 108.8 . .
C5 C4 H4A 108.8 . .
N1 C4 H4B 108.8 . .
C5 C4 H4B 108.8 . .
H4A C4 H4B 107.7 . .
C4 C5 H5A 109.5 . .
C4 C5 H5B 109.5 . .
H5A C5 H5B 109.5 . .
C4 C5 H5C 109.5 . .
H5A C5 H5C 109.5 . .
H5B C5 H5C 109.5 . .
O3 C6 O4 122.4(3) . .
O3 C6 N2 118.4(3) . .
O4 C6 N2 119.1(3) . .
N2 C7 C8 111.5(3) . .
N2 C7 H7A 109.3 . .
C8 C7 H7A 109.3 . .
N2 C7 H7B 109.3 . .
C8 C7 H7B 109.3 . .
H7A C7 H7B 108.0 . .
C7 C8 H8A 109.5 . .
C7 C8 H8B 109.5 . .
H8A C8 H8B 109.5 . .
C7 C8 H8C 109.5 . .
H8A C8 H8C 109.5 . .
H8B C8 H8C 109.5 . .
N2 C9 C10 111.7(3) . .
N2 C9 H9A 109.3 . .
C10 C9 H9A 109.3 . .
N2 C9 H9B 109.3 . .
C10 C9 H9B 109.3 . .
H9A C9 H9B 107.9 . .
C9 C10 H10A 109.5 . .
C9 C10 H10B 109.5 . .
H10A C10 H10B 109.5 . .
C9 C10 H10C 109.5 . .
H10A C10 H10C 109.5 . .
H10B C10 H10C 109.5 . .
O6 C11 O5 121.9(3) 2_565 .
O6 C11 N3 119.5(3) 2_565 .
O5 C11 N3 118.6(3) . .
N3 C12 C13 112.1(3) . .
N3 C12 H12A 109.2 . .
C13 C12 H12A 109.2 . .
N3 C12 H12B 109.2 . .
C13 C12 H12B 109.2 . .
H12A C12 H12B 107.9 . .
C12 C13 H13A 109.5 . .
C12 C13 H13B 109.5 . .
H13A C13 H13B 109.5 . .
C12 C13 H13C 109.5 . .
H13A C13 H13C 109.5 . .
H13B C13 H13C 109.5 . .
N3 C14 C15 111.8(3) . .
N3 C14 H14A 109.3 . .
C15 C14 H14A 109.3 . .
N3 C14 H14B 109.3 . .
C15 C14 H14B 109.3 . .
H14A C14 H14B 107.9 . .
C14 C15 H15A 109.5 . .
C14 C15 H15B 109.5 . .
H15A C15 H15B 109.5 . .
C14 C15 H15C 109.5 . .
H15A C15 H15C 109.5 . .
H15B C15 H15C 109.5 . .
Cl5 C16 Cl4 111.2(2) . .
Cl5 C16 H16A 109.4 . .
Cl4 C16 H16A 109.4 . .
Cl5 C16 H16B 109.4 . .
Cl4 C16 H16B 109.4 . .
H16A C16 H16B 108.0 . .
Cl7 C17 Cl6 111.5(2) . .
Cl7 C17 H17A 109.3 . .
Cl6 C17 H17A 109.3 . .
Cl7 C17 H17B 109.3 . .
Cl6 C17 H17B 109.3 . .
H17A C17 H17B 108.0 . .
C1 N1 C4 120.7(3) . .
C1 N1 C2 119.0(3) . .
C4 N1 C2 120.1(3) . .
C6 N2 C7 120.5(3) . .
C6 N2 C9 121.5(3) . .
C7 N2 C9 118.0(3) . .
C11 N3 C12 122.2(3) . .
C11 N3 C14 119.5(3) . .
C12 N3 C14 118.2(3) . .
C1 O1 Ti2 133.2(2) . .
C1 O2 Ti1 136.6(2) . .
C6 O3 Ti2 137.3(2) . .
C6 O4 Ti1 134.5(2) . .
C11 O5 Ti1 130.8(2) . .
C11 O6 Ti2 138.2(2) 2_565 .
O4 Ti1 O4 180.0 2_565 .
O4 Ti1 O5 87.62(10) 2_565 2_565
O4 Ti1 O5 92.38(10) . 2_565
O4 Ti1 O5 92.38(10) 2_565 .
O4 Ti1 O5 87.62(10) . .
O5 Ti1 O5 180.0 2_565 .
O4 Ti1 O2 87.79(10) 2_565 .
O4 Ti1 O2 92.21(10) . .
O5 Ti1 O2 91.40(9) 2_565 .
O5 Ti1 O2 88.60(9) . .
O4 Ti1 O2 92.21(10) 2_565 2_565
O4 Ti1 O2 87.79(10) . 2_565
O5 Ti1 O2 88.60(9) 2_565 2_565
O5 Ti1 O2 91.40(9) . 2_565
O2 Ti1 O2 180.0 . 2_565
O3 Ti2 O6 89.56(10) . .
O3 Ti2 O1 87.09(10) . .
O6 Ti2 O1 86.87(10) . .
O3 Ti2 Cl2 89.27(8) . .
O6 Ti2 Cl2 176.78(8) . .
O1 Ti2 Cl2 90.08(8) . .
O3 Ti2 Cl3 175.74(8) . .
O6 Ti2 Cl3 87.04(7) . .
O1 Ti2 Cl3 90.16(7) . .
Cl2 Ti2 Cl3 94.00(4) . .
O3 Ti2 Cl1 88.13(7) . .
O6 Ti2 Cl1 88.46(8) . .
O1 Ti2 Cl1 173.34(8) . .
Cl2 Ti2 Cl1 94.49(4) . .
Cl3 Ti2 Cl1 94.35(4) . .

loop_
_geom_bond_atom_site_label_1
_geom_bond_atom_site_label_2
_geom_bond_distance
_geom_bond_site_symmetry_2
C1 O1 1.279(4) .
C1 O2 1.295(4) .
C1 N1 1.329(4) .
C2 N1 1.482(5) .
C2 C3 1.506(6) .
C2 H2A 0.9900 .
C2 H2B 0.9900 .
C3 H3A 0.9800 .
C3 H3B 0.9800 .
C3 H3C 0.9800 .
C4 N1 1.477(5) .
C4 C5 1.513(5) .
C4 H4A 0.9900 .
C4 H4B 0.9900 .
C5 H5A 0.9800 .
C5 H5B 0.9800 .
C5 H5C 0.9800 .
C6 O3 1.288(4) .
C6 O4 1.294(4) .
C6 N2 1.325(4) .
C7 N2 1.471(4) .
C7 C8 1.514(5) .
C7 H7A 0.9900 .
C7 H7B 0.9900 .
C8 H8A 0.9800 .
C8 H8B 0.9800 .
C8 H8C 0.9800 .
C9 N2 1.476(4) .
C9 C10 1.514(6) .
C9 H9A 0.9900 .
C9 H9B 0.9900 .
C10 H10A 0.9800 .
C10 H10B 0.9800 .
C10 H10C 0.9800 .
C11 O6 1.277(4) 2_565
C11 O5 1.303(4) .
C11 N3 1.324(4) .
C12 N3 1.456(4) .
C12 C13 1.499(5) .
C12 H12A 0.9900 .
C12 H12B 0.9900 .
C13 H13A 0.9800 .
C13 H13B 0.9800 .
C13 H13C 0.9800 .
C14 N3 1.479(4) .
C14 C15 1.517(5) .
C14 H14A 0.9900 .
C14 H14B 0.9900 .
C15 H15A 0.9800 .
C15 H15B 0.9800 .
C15 H15C 0.9800 .
C16 Cl5 1.766(4) .
C16 Cl4 1.767(4) .
C16 H16A 0.9900 .
C16 H16B 0.9900 .
C17 Cl7 1.757(4) .
C17 Cl6 1.763(4) .
C17 H17A 0.9900 .
C17 H17B 0.9900 .
Cl1 Ti2 2.3054(11) .
Cl2 Ti2 2.2805(11) .
Cl3 Ti2 2.3033(10) .
O1 Ti2 1.980(2) .
O2 Ti1 1.943(2) .
O3 Ti2 1.962(2) .
O4 Ti1 1.929(2) .
O5 Ti1 1.930(2) .
O6 C11 1.276(4) 2_565
O6 Ti2 1.971(2) .
Ti1 O4 1.929(2) 2_565
Ti1 O5 1.930(2) 2_565
Ti1 O2 1.943(2) 2_565

loop_
_geom_torsion_atom_site_label_1
_geom_torsion_atom_site_label_2
_geom_torsion_atom_site_label_3
_geom_torsion_atom_site_label_4
_geom_torsion
_geom_torsion_site_symmetry_1
O1 C1 N1 C4 -178.8(3) .
O2 C1 N1 C4 1.1(5) .
O1 C1 N1 C2 4.8(5) .
O2 C1 N1 C2 -175.3(3) .
C5 C4 N1 C1 -83.1(4) .
C5 C4 N1 C2 93.2(4) .
C3 C2 N1 C1 78.0(4) .
C3 C2 N1 C4 -98.5(4) .
O3 C6 N2 C7 -1.5(5) .
O4 C6 N2 C7 178.3(3) .
O3 C6 N2 C9 176.1(3) .
O4 C6 N2 C9 -4.1(5) .
C8 C7 N2 C6 79.1(4) .
C8 C7 N2 C9 -98.6(4) .
C10 C9 N2 C6 101.0(4) .
C10 C9 N2 C7 -81.4(4) .
O6 C11 N3 C12 178.4(3) 2_565
O5 C11 N3 C12 -2.1(5) .
O6 C11 N3 C14 1.7(5) 2_565
O5 C11 N3 C14 -178.8(3) .
C13 C12 N3 C11 -94.0(4) .
C13 C12 N3 C14 82.7(4) .
C15 C14 N3 C11 -80.8(4) .
C15 C14 N3 C12 102.4(4) .
O2 C1 O1 Ti2 -58.6(4) .
N1 C1 O1 Ti2 121.3(3) .
O1 C1 O2 Ti1 -31.5(5) .
N1 C1 O2 Ti1 148.6(3) .
O4 C6 O3 Ti2 -51.6(5) .
N2 C6 O3 Ti2 128.1(3) .
O3 C6 O4 Ti1 -39.2(5) .
N2 C6 O4 Ti1 141.1(3) .
O6 C11 O5 Ti1 55.2(4) 2_565
N3 C11 O5 Ti1 -124.3(3) .
